data_9015424
loop_
_publ_author_name
'Kampf, A. R.'
'Yang, H.'
'Downs, R. T.'
'Pinch, W. W.'

_publ_section_title
;
 The crystal structures and Raman spectra of aravaipaite and calcioaravaipaite
;
_journal_name_full 'American Mineralogist'
_journal_page_first 402
_journal_page_last 407
_journal_paper_doi 10.2138/am.2011.3620
_journal_volume 96
_journal_year 2011
_chemical_compound_source 'Grand Reef mine, Aravaipa mining district, Arizona, USA'
_chemical_formula_sum 'Al Ca2 F9 Pb'
_chemical_name_mineral Calcioaravaipaite
_space_group_IT_number 2
_symmetry_space_group_name_Hall '-P 1'
_symmetry_space_group_name_H-M 'P -1'
_cell_angle_alpha 91.364
_cell_angle_beta 101.110
_cell_angle_gamma 91.525
_cell_length_a 5.3815
_cell_length_b 5.3846
_cell_length_c 12.2034
_cell_formula_units_Z 2
_cell_volume 346.720
_database_code_amcsd 0018321
_exptl_crystal_density_diffrn 4.649
_cod_original_formula_sum 'Pb Ca2 Al F9'
_cod_database_code 9015424

loop_
_space_group_symop_operation_xyz
x,y,z
-x,-y,-z

loop_
_atom_site_aniso_label
_atom_site_aniso_U_11
_atom_site_aniso_U_22
_atom_site_aniso_U_33
_atom_site_aniso_U_12
_atom_site_aniso_U_13
_atom_site_aniso_U_23
Pb 0.01998 0.01783 0.01279 0.00242 0.00367 -0.00039
Ca1 0.00940 0.00740 0.00950 0.00025 0.00190 0.00039
Ca2 0.00920 0.00770 0.00970 -0.00027 0.00160 0.00065
Al 0.00980 0.00920 0.00830 -0.00030 0.00170 0.00060
F1 0.02850 0.01990 0.02330 0.00020 0.00800 0.00750
F2 0.01890 0.01360 0.01950 0.00300 0.00870 0.00710
F3 0.01520 0.01250 0.01540 0.00300 0.00450 0.00030
F4 0.02190 0.01860 0.01470 0.00600 0.00580 -0.00110
F5 0.01170 0.01690 0.01980 0.00110 -0.00250 -0.00420
F6 0.01560 0.02730 0.02200 -0.00290 -0.00280 -0.00320
F7 0.01220 0.00980 0.01360 0.00120 0.00240 0.00110
F8 0.01200 0.01030 0.01300 -0.00020 0.00380 -0.00020
F9 0.01850 0.01540 0.01260 -0.00430 0.00510 -0.00350

loop_
_atom_site_label
_atom_site_fract_x
_atom_site_fract_y
_atom_site_fract_z
_atom_site_U_iso_or_equiv
Pb 0.27238 0.28211 0.10721 0.01678
Ca1 0.04213 0.75777 0.61450 0.00876
Ca2 0.44851 0.73503 0.38616 0.00891
Al 0.20387 0.20662 0.81864 0.00910
F1 0.84810 0.04890 0.09603 0.02340
F2 0.74190 0.55040 0.27419 0.01650
F3 0.36980 0.00170 0.73490 0.01410
F4 0.04190 0.40570 0.90021 0.01800
F5 0.91680 0.11030 0.72148 0.01690
F6 0.50040 0.29550 0.90746 0.02260
F7 0.25170 0.00760 0.50112 0.01180
F8 0.25030 0.51170 0.50560 0.01160
F9 0.25670 0.38570 0.29105 0.01540

loop_
_cod_related_entry_id
_cod_related_entry_database
_cod_related_entry_code
1 AMCSD 0018321
